data_4129481
loop_
_publ_author_name
'Zhang, Shi-Yuan'
'Wojtas, Lukasz'
'Zaworotko, Michael J.'

_publ_section_title
;
 Structural Insight into Guest Binding Sites in a Porous Homochiral
 Metal-Organic Material.
;
_journal_issue 37
_journal_name_full 'Journal of the American Chemical Society'
_journal_page_first 12045
_journal_page_last 12049
_journal_paper_doi 10.1021/jacs.5b06760
_journal_volume 137
_journal_year 2015
_chemical_formula_moiety 'C46 H38 Co2 N6 O6, 2(N O3), 2.41(C6 H5 N O2)'
_chemical_formula_sum 'C60.4 H50 Co2 N10.4 O16.8'
_chemical_formula_weight 1308.18
_space_group_crystal_system monoclinic
_space_group_IT_number 4
_space_group_name_Hall 'P 2yb'
_space_group_name_H-M_alt 'P 1 21 1'
_atom_sites_solution_hydrogens mixed
_audit_creation_date 2014-03-19
_audit_creation_method
;
Olex2 1.2
(compiled 2014.03.12 svn.r2899 for OlexSys, GUI svn.r4796)
;
_cell_angle_alpha 90
_cell_angle_beta 91.106(3)
_cell_angle_gamma 90
_cell_formula_units_Z 2
_cell_length_a 10.2416(6)
_cell_length_b 24.9560(15)
_cell_length_c 11.4453(7)
_cell_measurement_reflns_used 9861
_cell_measurement_temperature 100(2)
_cell_measurement_theta_max 66.62
_cell_measurement_theta_min 3.54
_cell_volume 2924.8(3)
_computing_molecular_graphics 'Olex2 (Dolomanov et al., 2009)'
_computing_publication_material 'Olex2 (Dolomanov et al., 2009)'
_computing_structure_refinement 'XL (Sheldrick, 2008)'
_diffrn_ambient_temperature 100.01
_diffrn_measured_fraction_theta_full 0.996
_diffrn_measured_fraction_theta_max 0.999
_diffrn_measurement_device_type 'Bruker APEX-II CCD'
_diffrn_measurement_method '\f and \w scans'
_diffrn_radiation_type CuK\a
_diffrn_radiation_wavelength 1.54178
_diffrn_reflns_av_R_equivalents 0.0408
_diffrn_reflns_av_unetI/netI 0.0566
_diffrn_reflns_Laue_measured_fraction_full 0.996
_diffrn_reflns_Laue_measured_fraction_max 0.999
_diffrn_reflns_limit_h_max 10
_diffrn_reflns_limit_h_min -11
_diffrn_reflns_limit_k_max 29
_diffrn_reflns_limit_k_min -29
_diffrn_reflns_limit_l_max 13
_diffrn_reflns_limit_l_min -13
_diffrn_reflns_number 27521
_diffrn_reflns_point_group_measured_fraction_full 0.981
_diffrn_reflns_point_group_measured_fraction_max 0.982
_diffrn_reflns_theta_full 65.975
_diffrn_reflns_theta_max 66.637
_diffrn_reflns_theta_min 3.542
_diffrn_standards_number 0
_exptl_absorpt_coefficient_mu 5.140
_exptl_absorpt_correction_T_max 0.7528
_exptl_absorpt_correction_T_min 0.4116
_exptl_absorpt_correction_type multi-scan
_exptl_absorpt_process_details
;
SADABS-2012/1 (Bruker,2012) was used for absorption correction.
wR2(int) was 0.1365 before and 0.0910 after correction.
The Ratio of minimum to maximum transmission is 0.5468.
The \l/2 correction factor is 0.0015.
;
_exptl_crystal_density_diffrn 1.485
_exptl_crystal_F_000 1347
_exptl_crystal_size_max 0.12
_exptl_crystal_size_mid 0.07
_exptl_crystal_size_min 0.04
_refine_diff_density_max 1.906
_refine_diff_density_min -0.891
_refine_diff_density_rms 0.124
_refine_ls_abs_structure_details
;
 Flack x determined using 3541 quotients [(I+)-(I-)]/[(I+)+(I-)]
 (Parsons and Flack (2004), Acta Cryst. A60, s61).
;
_refine_ls_abs_structure_Flack 0.184(4)
_refine_ls_extinction_method none
_refine_ls_goodness_of_fit_ref 1.014
_refine_ls_hydrogen_treatment mixed
_refine_ls_matrix_type full
_refine_ls_number_parameters 763
_refine_ls_number_reflns 9068
_refine_ls_number_restraints 178
_refine_ls_restrained_S_all 1.009
_refine_ls_R_factor_all 0.0862
_refine_ls_R_factor_gt 0.0840
_refine_ls_shift/su_max 0.000
_refine_ls_shift/su_mean 0.000
_refine_ls_structure_factor_coef Fsqd
_refine_ls_weighting_details 'w=1/[\s^2^(Fo^2^)+(0.0258P)^2^+30.5743P] where P=(Fo^2^+2Fc^2^)/3'
_refine_ls_weighting_scheme calc
_refine_ls_wR_factor_gt 0.2000
_refine_ls_wR_factor_ref 0.2012
_reflns_Friedel_coverage 0.917
_reflns_Friedel_fraction_full 0.964
_reflns_Friedel_fraction_max 0.964
_reflns_number_gt 8763
_reflns_number_total 9068
_reflns_threshold_expression 'I > 2\s(I)'
_cod_data_source_file ja5b06760_si_003.cif
_cod_data_source_block CMOM_1R_NB
_cod_original_formula_sum 'C60.40 H50 Co2 N10.40 O16.80'
_cod_database_code 4129481
_shelxl_version_number 2013-4
_shelx_space_group_comment
;
The symmetry employed for this shelxl refinement is uniquely defined
by the following loop, which should always be used as a source of
symmetry information in preference to the above space-group names.
They are only intended as comments.
;
_shelx_estimated_absorpt_t_max 0.821
_shelx_estimated_absorpt_t_min 0.577
_olex2_refinement_description
;
1. Fixed Uiso
 At 1.2 times of:
  All C(H) groups
 At 1.5 times of:
  All O(H) groups
2. Restrained distances
 O14-H14
 0.88 with sigma of 0.01
 O16-H16
 0.88 with sigma of 0.02
 O18-N10
 1.22 with sigma of 0.02
 N5B-C1N
 1.47 with sigma of 0.02
 O21-N21 = O19-N21
 1.22 with sigma of 0.02
 C1V-C1Y
 1.39 with sigma of 0.02
 C1X-N21
 1.47 with sigma of 0.02
 H47-H16
 -2.2 with sigma of 0.02
 C25-H14
 1.916801 with sigma of 0.02
 Co2-H14
 2.896002 with sigma of 0.02
3. Rigid bond restraints
 N3, C10, C24
 with sigma for 1-2 distances of 0.005 and sigma for 1-3 distances of 0.005
4. Uiso/Uaniso restraints and constraints
O12 \\sim N5B: within 1.7A with sigma of 0.02 and sigma for terminal atoms of
0.04
C37 \\sim C54 \\sim C31 \\sim N15 \\sim C28 \\sim C60: within 1.7A with sigma
of 0.04 and sigma for terminal atoms of 0.08
O1 \\sim C23 \\sim O5 \\sim C47: within 1.7A with sigma of 0.04 and sigma for
terminal atoms of 0.08
C3 \\sim C1B \\sim C15 \\sim C4 \\sim C6 \\sim C5: within 1.7A with sigma of
0.04 and sigma for terminal atoms of 0.08
C17 \\sim C22 \\sim C13: within 1.7A with sigma of 0.04 and sigma for terminal
atoms of 0.08
Uiso(O18) = Uiso(N5B)
5. Rigid body (RIGU) restrains
 O11, N2, O15, C1F, C1E, C1H, C1D, C1G, C1C
 with sigma for 1-2 distances of 0.004 and sigma for 1-3 distances of 0.004
6. Others
 Sof(C1U)=Sof(C1W)=Sof(H1W)=Sof(C1L)=Sof(H1L)=Sof(C1K)=Sof(H1K)=Sof(C1T)=
 Sof(H1T)=Sof(C1R)=Sof(H1R)=Sof(N10)=Sof(O17)=Sof(O18)=FVAR(1)
 Sof(C1N)=Sof(C1P)=Sof(H1P)=Sof(C1M)=Sof(H1M)=Sof(C1J)=Sof(H1J)=Sof(C1I)=
 Sof(H1I)=Sof(C1O)=Sof(H1O)=Sof(O12)=Sof(N5B)=Sof(O13)=FVAR(2)
 Sof(C1X)=Sof(C1S)=Sof(H1S)=Sof(C1Q)=Sof(H1Q)=Sof(C62)=Sof(H62)=Sof(C1Y)=
 Sof(H1Y)=Sof(C1V)=Sof(H1V)=Sof(N21)=Sof(O19)=Sof(O21)=FVAR(3)
7.a Ternary CH refined with riding coordinates:
 C25(H25), C47(H47)
7.b Aromatic/amide H refined with riding coordinates:
 C9(H9), C10(H10), C12(H12), C13(H13), C20(H20), C22(H22), C24(H24), C26(H26),
 C27(H27), C28(H28), C30(H30), C31(H31), C32(H32), C33(H33), C34(H34), C35(H35),
  C42(H42), C46(H46), C54(H54), C58(H58), C60(H60), C61(H61), C1(H1), C4(H4),
 C5(H5), C3(H3), C14(H14A), C18(H18), C7(H7), C11(H11), C15(H15), C16(H16A),
 C1A(H1A), C1B(H1B), C1E(H1E), C1H(H1H), C1D(H1D), C1G(H1G), C1C(H1C), C1P(H1P),
  C1M(H1M), C1J(H1J), C1I(H1I), C1O(H1O), C1W(H1W), C1L(H1L), C1K(H1K),
 C1T(H1T), C1R(H1R), C1S(H1S), C1Q(H1Q), C62(H62), C1Y(H1Y), C1V(H1V)
7.c Fitted hexagon refined as free rotating group:
 C1F(C1E,C1H,C1D,C1G,C1C), C1N(C1P,C1M,C1J,C1I,C1O), C1U(C1W,C1L,C1K,C1T,C1R),
 C1X(C1S,C1Q,C62,C1Y,C1V)
;

loop_
_space_group_symop_operation_xyz
'x, y, z'
'-x, y+1/2, -z'

loop_
_atom_site_label
_atom_site_type_symbol
_atom_site_fract_x
_atom_site_fract_y
_atom_site_fract_z
_atom_site_U_iso_or_equiv
_atom_site_adp_type
_atom_site_occupancy
_atom_site_site_symmetry_order
_atom_site_calc_flag
_atom_site_refinement_flags_posn
_atom_site_refinement_flags_adp
_atom_site_refinement_flags_occupancy
_atom_site_disorder_assembly
_atom_site_disorder_group
Co1 Co -0.45087(16) 0.86145(6) -0.54756(14) 0.0140(4) Uani 1 1 d . . . . .
Co2 Co -0.95016(16) 0.94129(6) -0.56426(15) 0.0149(4) Uani 1 1 d D . . . .
O1 O -0.2636(8) 0.8937(3) -0.5525(7) 0.0195(18) Uani 1 1 d . . . . .
O2 O -0.7638(7) 0.9088(3) -0.5590(7) 0.0188(17) Uani 1 1 d . . . . .
N3 N -0.4621(9) 0.8530(4) -0.7375(9) 0.021(2) Uani 1 1 d . U . . .
N4 N -0.4532(10) 0.8574(4) -1.3583(7) 0.0168(19) Uani 1 1 d . . . . .
O5 O -0.1395(8) 0.9666(3) -0.5687(7) 0.0186(17) Uani 1 1 d . . . . .
N6 N -0.9500(9) 0.9448(5) -0.3774(7) 0.0169(19) Uani 1 1 d . . . . .
O7 O -0.6393(8) 0.8357(3) -0.5484(7) 0.0173(17) Uani 1 1 d . . . . .
C8 C -0.7475(10) 0.8595(5) -0.5562(8) 0.013(2) Uani 1 1 d . . . . .
C9 C -1.0559(12) 0.9609(6) -0.3154(12) 0.031(3) Uani 1 1 d . . . . .
H9 H -1.1327 0.9711 -0.3577 0.037 Uiso 1 1 calc R . . . .
C10 C -0.5696(11) 0.8551(5) -0.7993(9) 0.019(2) Uani 1 1 d . U . . .
H10 H -0.6501 0.8577 -0.7599 0.022 Uiso 1 1 calc R . . . .
N11 N -0.9511(9) 0.9469(4) 0.2460(8) 0.019(2) Uani 1 1 d . . . . .
C12 C -0.8405(12) 0.9349(5) -0.3042(13) 0.029(3) Uani 1 1 d . . . . .
H12 H -0.7618 0.9252 -0.3415 0.035 Uiso 1 1 calc R . . . .
C13 C -0.3497(13) 0.8709(6) -1.2863(11) 0.028(3) Uani 1 1 d . . . . .
H13 H -0.2728 0.8832 -1.3230 0.033 Uiso 1 1 calc R . . . .
O14 O -0.9824(8) 0.8548(3) -0.5777(8) 0.0258(19) Uani 1 1 d D . . . .
H14 H -1.040(5) 0.8350(13) -0.618(8) 0.039 Uiso 1 1 d DR . . . .
N15 N -0.1262(9) 0.5207(4) -0.4395(9) 0.020(2) Uani 1 1 d . . . . .
O16 O -0.4820(8) 0.9479(3) -0.5489(7) 0.0217(17) Uani 1 1 d D . . . .
H16 H -0.533(7) 0.957(4) -0.490(8) 0.033 Uiso 1 1 d DR . . . .
C17 C -0.4531(11) 0.8497(5) -1.1088(11) 0.022(3) Uani 1 1 d . . . . .
N18 N -0.3690(9) 0.7827(4) -0.5344(8) 0.0154(19) Uani 1 1 d . . . . .
C19 C -0.9481(12) 0.9511(5) 0.0029(10) 0.019(2) Uani 1 1 d . . . . .
C20 C -0.8364(11) 0.9376(6) -0.1860(10) 0.023(2) Uani 1 1 d . . . . .
H20 H -0.7576 0.9303 -0.1438 0.027 Uiso 1 1 calc R . . . .
C21 C -0.4557(11) 0.8486(5) -0.9825(9) 0.017(2) Uani 1 1 d . . . . .
C22 C -0.3466(13) 0.8686(7) -1.1699(10) 0.034(3) Uani 1 1 d . . . . .
H22 H -0.2705 0.8800 -1.1282 0.041 Uiso 1 1 calc R . . . .
C23 C -0.2493(11) 0.9427(5) -0.5621(8) 0.017(2) Uani 1 1 d . . . . .
C24 C -0.5719(11) 0.8538(5) -0.9192(9) 0.017(2) Uani 1 1 d . U . . .
H24 H -0.6531 0.8565 -0.9603 0.021 Uiso 1 1 calc R . . . .
C25 C -0.8670(11) 0.8230(5) -0.5620(11) 0.021(3) Uani 1 1 d D . . . .
H25 H -0.8589 0.7990 -0.6315 0.025 Uiso 1 1 calc R . . . .
C26 C -1.0576(13) 0.9634(6) -0.1945(12) 0.033(3) Uani 1 1 d . . . . .
H26 H -1.1354 0.9737 -0.1566 0.040 Uiso 1 1 calc R . . . .
C27 C -0.3479(12) 0.8461(5) -0.7940(10) 0.020(3) Uani 1 1 d . . . . .
H27 H -0.2693 0.8430 -0.7492 0.024 Uiso 1 1 calc R . . . .
C28 C -0.2502(13) 0.5308(5) -0.4552(16) 0.041(4) Uani 1 1 d . . . . .
H28 H -0.3085 0.5012 -0.4551 0.049 Uiso 1 1 calc R . . . .
C29 C -0.9471(13) 0.9511(5) -0.1287(11) 0.027(3) Uani 1 1 d . . . . .
C30 C -0.8414(12) 0.9545(5) 0.1879(10) 0.021(3) Uani 1 1 d . . . . .
H30 H -0.7622 0.9580 0.2319 0.025 Uiso 1 1 calc R . . . .
C31 C -0.0500(15) 0.5633(7) -0.431(2) 0.074(7) Uani 1 1 d . . . . .
H31 H 0.0393 0.5583 -0.4093 0.089 Uiso 1 1 calc R . . . .
C32 C -1.0603(12) 0.9421(6) 0.1842(9) 0.021(2) Uani 1 1 d . . . . .
H32 H -1.1394 0.9367 0.2245 0.025 Uiso 1 1 calc R . . . .
C33 C -0.8358(12) 0.9577(5) 0.0712(10) 0.022(3) Uani 1 1 d . . . . .
H33 H -0.7547 0.9644 0.0351 0.026 Uiso 1 1 calc R . . . .
C34 C -0.3422(12) 0.8435(5) -0.9116(12) 0.027(3) Uani 1 1 d . . . . .
H34 H -0.2602 0.8380 -0.9472 0.033 Uiso 1 1 calc R . . . .
C35 C -0.5544(13) 0.8367(5) -1.2984(11) 0.024(3) Uani 1 1 d . . . . .
H35 H -0.6266 0.8234 -1.3430 0.029 Uiso 1 1 calc R . . . .
C37 C -0.2238(11) 0.6245(5) -0.4698(11) 0.021(2) Uani 1 1 d . . . . .
C39 C -0.2750(12) 0.6796(5) -0.4917(10) 0.021(2) Uani 1 1 d . . . . .
C42 C -1.0655(11) 0.9444(6) 0.0653(11) 0.024(3) Uani 1 1 d . . . . .
H42 H -1.1469 0.9415 0.0246 0.029 Uiso 1 1 calc R . . . .
C46 C -0.5618(12) 0.8332(5) -1.1782(11) 0.025(3) Uani 1 1 d . . . . .
H46 H -0.6385 0.8200 -1.1428 0.030 Uiso 1 1 calc R . . . .
C47 C -0.3688(11) 0.9797(5) -0.5691(10) 0.017(2) Uani 1 1 d . . . . .
H47 H -0.3608 1.0081 -0.5078 0.020 Uiso 1 1 calc DR . . . .
C54 C -0.0943(16) 0.6144(7) -0.451(2) 0.078(7) Uani 1 1 d . . . . .
H54 H -0.0338 0.6432 -0.4516 0.093 Uiso 1 1 calc R . . . .
C58 C -0.1946(12) 0.7234(5) -0.4782(11) 0.023(3) Uani 1 1 d . . . . .
H58 H -0.1059 0.7190 -0.4543 0.028 Uiso 1 1 calc R . . . .
C60 C -0.3029(13) 0.5804(5) -0.4718(16) 0.041(4) Uani 1 1 d . . . . .
H60 H -0.3943 0.5843 -0.4846 0.050 Uiso 1 1 calc R . . . .
C61 C -0.4009(14) 0.6880(5) -0.5291(17) 0.044(4) Uani 1 1 d . . . . .
H61 H -0.4589 0.6586 -0.5393 0.053 Uiso 1 1 calc R . . . .
O3 O -1.0617(8) 0.8137(4) -0.7820(8) 0.032(2) Uani 1 1 d . . . . .
O4 O -0.5604(9) 0.9804(4) -0.3428(8) 0.035(2) Uani 1 1 d . . . . .
N1 N -0.9839(12) 0.8162(4) -0.8665(10) 0.034(3) Uani 1 1 d . . . . .
O6 O -1.0272(9) 0.8086(5) -0.9694(9) 0.050(3) Uani 1 1 d . . . . .
O8 O -0.8669(9) 0.8256(4) -0.8472(10) 0.043(2) Uani 1 1 d . . . . .
O9 O -0.3621(10) 0.9949(4) -0.2873(10) 0.049(3) Uani 1 1 d . . . . .
O10 O -0.5127(13) 0.9881(8) -0.1618(11) 0.086(5) Uani 1 1 d . . . . .
N20 N -0.4775(11) 0.9888(5) -0.2617(10) 0.036(3) Uani 1 1 d . . . . .
C1 C -0.4489(14) 0.9840(5) -0.7827(12) 0.036(3) Uani 1 1 d . . . . .
H1 H -0.5057 0.9547 -0.7689 0.043 Uiso 1 1 calc R . . . .
C2 C -0.3751(11) 1.0056(5) -0.6899(10) 0.022(2) Uani 1 1 d . . . . .
C4 C -0.9354(15) 0.8059(6) -0.3527(11) 0.040(3) Uani 1 1 d . . . . .
H4 H -0.9859 0.8379 -0.3527 0.048 Uiso 1 1 calc R . . . .
C5 C -0.8046(15) 0.7386(6) -0.4549(18) 0.057(5) Uani 1 1 d . . . . .
H5 H -0.7665 0.7247 -0.5236 0.068 Uiso 1 1 calc R . . . .
C6 C -0.8717(11) 0.7881(4) -0.4537(11) 0.024(3) Uani 1 1 d . . . . .
C3 C -0.798(2) 0.7110(9) -0.346(2) 0.088(8) Uani 1 1 d . . . . .
H3 H -0.7516 0.6780 -0.3429 0.106 Uiso 1 1 calc R . . . .
C14 C -0.2949(13) 1.0497(5) -0.7127(14) 0.037(3) Uani 1 1 d . . . . .
H14A H -0.2454 1.0658 -0.6510 0.044 Uiso 1 1 calc R . . . .
C18 C -0.2878(15) 1.0695(7) -0.8230(15) 0.052(4) Uani 1 1 d . . . . .
H18 H -0.2343 1.0999 -0.8367 0.062 Uiso 1 1 calc R . . . .
C7 C -0.3562(18) 1.0467(8) -0.9162(14) 0.060(5) Uani 1 1 d . . . . .
H7 H -0.3456 1.0595 -0.9936 0.072 Uiso 1 1 calc R . . . .
C11 C -0.4404(18) 1.0047(6) -0.8932(13) 0.047(4) Uani 1 1 d . . . . .
H11 H -0.4928 0.9900 -0.9547 0.056 Uiso 1 1 calc R . . . .
C15 C -0.921(2) 0.7741(9) -0.2518(16) 0.073(6) Uani 1 1 d . . . . .
H15 H -0.9616 0.7861 -0.1828 0.087 Uiso 1 1 calc R . . . .
C16 C -0.2461(11) 0.7748(5) -0.5004(11) 0.022(3) Uani 1 1 d . . . . .
H16A H -0.1905 0.8050 -0.4906 0.026 Uiso 1 1 calc R . . . .
C1A C -0.4437(14) 0.7404(6) -0.5523(16) 0.040(4) Uani 1 1 d . . . . .
H1A H -0.5299 0.7455 -0.5822 0.048 Uiso 1 1 calc R . . . .
C1B C -0.855(2) 0.7292(10) -0.246(2) 0.087(8) Uani 1 1 d . . . . .
H1B H -0.8460 0.7100 -0.1745 0.104 Uiso 1 1 calc R . . . .
N2 N -0.054(3) 0.6214(9) -0.059(2) 0.110(7) Uani 1 1 d . . . . .
O11 O 0.028(2) 0.6520(9) -0.022(2) 0.129(7) Uani 1 1 d . . . . .
C1F C -0.1719(13) 0.6445(5) -0.1024(13) 0.089(5) Uani 1 1 d . . . . .
C1E C -0.2671(17) 0.6097(4) -0.1454(14) 0.085(6) Uani 1 1 d G . . . .
H1E H -0.2546 0.5720 -0.1394 0.102 Uiso 1 1 calc R . . . .
C1H C -0.3806(14) 0.6299(6) -0.1974(13) 0.103(7) Uani 1 1 d G . . . .
H1H H -0.4457 0.6061 -0.2269 0.124 Uiso 1 1 calc R . . . .
C1D C -0.3988(13) 0.6849(6) -0.2063(13) 0.088(6) Uani 1 1 d G . . . .
H1D H -0.4764 0.6987 -0.2418 0.106 Uiso 1 1 calc R . . . .
C1G C -0.3036(16) 0.7198(4) -0.1632(14) 0.111(8) Uani 1 1 d G . . . .
H1G H -0.3161 0.7574 -0.1692 0.133 Uiso 1 1 calc R . . . .
C1C C -0.1901(14) 0.6996(5) -0.1112(13) 0.075(5) Uani 1 1 d G . . . .
H1C H -0.1250 0.7234 -0.0818 0.090 Uiso 1 1 calc R . . . .
O15 O -0.038(3) 0.5731(9) -0.062(4) 0.237(19) Uani 1 1 d . . . . .
C1N C -0.674(2) 0.6473(9) -0.7590(18) 0.032(8) Uiso 0.398(15) 1 d D . P A 2
C1P C -0.7551(19) 0.6842(10) -0.816(2) 0.051(10) Uiso 0.398(15) 1 d G . P A 2
H1P H -0.8428 0.6886 -0.7918 0.061 Uiso 0.398(15) 1 calc R . P A 2
C1M C -0.708(3) 0.7146(11) -0.907(3) 0.060(12) Uiso 0.398(15) 1 d G . P A 2
H1M H -0.7628 0.7398 -0.9461 0.072 Uiso 0.398(15) 1 calc R . P A 2
C1J C -0.579(3) 0.7081(12) -0.942(2) 0.09(2) Uiso 0.398(15) 1 d G . P A 2
H1J H -0.5469 0.7289 -1.0049 0.114 Uiso 0.398(15) 1 calc R . P A 2
C1I C -0.499(2) 0.6712(11) -0.886(2) 0.027(7) Uiso 0.398(15) 1 d G . P A 2
H1I H -0.4109 0.6668 -0.9095 0.033 Uiso 0.398(15) 1 calc R . P A 2
C1O C -0.546(2) 0.6408(9) -0.794(2) 0.042(9) Uiso 0.398(15) 1 d G . P A 2
H1O H -0.4909 0.6156 -0.7552 0.050 Uiso 0.398(15) 1 calc R . P A 2
O12 O -0.633(2) 0.5995(8) -0.5850(18) 0.024(5) Uiso 0.398(15) 1 d . . P A 2
N5B N -0.712(5) 0.618(2) -0.654(3) 0.073(7) Uiso 0.398(15) 1 d D . P A 2
O13 O -0.834(4) 0.6096(14) -0.643(3) 0.071(10) Uiso 0.398(15) 1 d . . P A 2
C1U C -0.8929(16) 0.6436(9) -0.705(2) 0.062(9) Uiso 0.535(17) 1 d . . P B 1
C1W C -0.9373(18) 0.5910(8) -0.706(2) 0.074(11) Uiso 0.535(17) 1 d G . P B 1
H1W H -0.8793 0.5626 -0.6859 0.089 Uiso 0.535(17) 1 calc R . P B 1
C1L C -1.0665(19) 0.5799(6) -0.7366(19) 0.046(7) Uiso 0.535(17) 1 d G . P B 1
H1L H -1.0968 0.5439 -0.7375 0.055 Uiso 0.535(17) 1 calc R . P B 1
C1K C -1.1513(15) 0.6215(8) -0.7659(19) 0.046(7) Uiso 0.535(17) 1 d G . P B 1
H1K H -1.2396 0.6139 -0.7868 0.056 Uiso 0.535(17) 1 calc R . P B 1
C1T C -1.107(2) 0.6741(7) -0.765(2) 0.069(10) Uiso 0.535(17) 1 d G . P B 1
H1T H -1.1649 0.7025 -0.7845 0.083 Uiso 0.535(17) 1 calc R . P B 1
C1R C -0.978(2) 0.6852(7) -0.734(2) 0.067(10) Uiso 0.535(17) 1 d G . P B 1
H1R H -0.9474 0.7212 -0.7330 0.080 Uiso 0.535(17) 1 calc R . P B 1
N10 N -0.753(4) 0.6496(18) -0.662(4) 0.109(14) Uiso 0.535(17) 1 d D . P B 1
O17 O -0.715(4) 0.6982(16) -0.700(3) 0.118(13) Uiso 0.535(17) 1 d . . P B 1
O18 O -0.696(3) 0.6126(13) -0.609(3) 0.073(7) Uiso 0.535(17) 1 d D . P B 1
C1X C -0.468(2) 0.6615(16) -0.876(3) 0.11(2) Uiso 0.473(16) 1 d D . P C 3
C1S C -0.379(3) 0.7030(11) -0.863(3) 0.074(12) Uiso 0.473(16) 1 d G . P C 3
H1S H -0.4030 0.7385 -0.8841 0.088 Uiso 0.473(16) 1 calc R . P C 3
C1Q C -0.253(3) 0.6925(11) -0.821(3) 0.063(11) Uiso 0.473(16) 1 d G . P C 3
H1Q H -0.1918 0.7208 -0.8123 0.075 Uiso 0.473(16) 1 calc R . P C 3
C62 C -0.217(3) 0.6405(13) -0.791(3) 0.13(2) Uiso 0.473(16) 1 d G . P C 3
H62 H -0.1317 0.6333 -0.7616 0.150 Uiso 0.473(16) 1 calc R . P C 3
C1Y C -0.307(4) 0.5990(10) -0.803(3) 0.082(14) Uiso 0.473(16) 1 d DG . P C 3
H1Y H -0.2828 0.5634 -0.7825 0.099 Uiso 0.473(16) 1 calc R . P C 3
C1V C -0.433(3) 0.6095(13) -0.846(3) 0.12(2) Uiso 0.473(16) 1 d DG . P C 3
H1V H -0.4939 0.5811 -0.8542 0.150 Uiso 0.473(16) 1 calc R . P C 3
N21 N -0.593(4) 0.675(2) -0.928(4) 0.108(16) Uiso 0.473(16) 1 d D . P C 3
O19 O -0.610(6) 0.719(2) -0.972(5) 0.17(2) Uiso 0.473(16) 1 d D . P C 3
O21 O -0.692(5) 0.648(2) -0.923(5) 0.16(2) Uiso 0.473(16) 1 d D . P C 3

loop_
_atom_site_aniso_label
_atom_site_aniso_U_11
_atom_site_aniso_U_22
_atom_site_aniso_U_33
_atom_site_aniso_U_23
_atom_site_aniso_U_13
_atom_site_aniso_U_12
Co1 0.0126(9) 0.0144(9) 0.0150(8) 0.0028(7) 0.0002(6) 0.0012(7)
Co2 0.0104(9) 0.0123(9) 0.0221(9) -0.0001(7) 0.0002(6) 0.0011(7)
O1 0.016(4) 0.017(5) 0.026(4) 0.005(3) -0.001(3) 0.003(3)
O2 0.009(4) 0.015(4) 0.033(5) 0.005(3) 0.000(3) 0.001(3)
N3 0.014(5) 0.019(5) 0.031(5) 0.003(4) -0.003(3) 0.000(4)
N4 0.028(5) 0.011(4) 0.011(4) 0.003(4) 0.003(4) 0.005(4)
O5 0.009(4) 0.017(4) 0.030(4) 0.008(3) 0.002(3) 0.000(3)
N6 0.015(5) 0.030(5) 0.006(4) 0.001(4) 0.001(3) 0.002(4)
O7 0.020(4) 0.012(4) 0.020(4) -0.001(3) 0.001(3) 0.002(3)
C8 0.014(6) 0.013(5) 0.012(5) 0.004(4) 0.001(4) 0.000(5)
C9 0.007(6) 0.046(8) 0.040(8) 0.001(6) -0.001(5) 0.006(5)
C10 0.019(5) 0.029(6) 0.007(4) 0.006(5) 0.000(4) -0.002(5)
N11 0.012(5) 0.017(5) 0.028(5) 0.002(4) -0.003(4) 0.001(4)
C12 0.009(6) 0.024(7) 0.055(9) 0.004(6) 0.005(5) 0.000(5)
C13 0.016(6) 0.044(8) 0.023(6) -0.008(6) 0.006(5) -0.012(6)
O14 0.007(4) 0.013(4) 0.057(6) 0.005(4) 0.000(3) -0.001(3)
N15 0.014(5) 0.013(5) 0.031(5) -0.001(4) -0.003(4) 0.000(4)
O16 0.012(4) 0.015(4) 0.038(5) 0.002(4) 0.005(3) -0.002(3)
C17 0.013(6) 0.018(6) 0.036(7) -0.001(5) -0.002(5) 0.001(4)
N18 0.012(5) 0.018(5) 0.016(4) 0.002(4) 0.002(3) 0.004(4)
C19 0.019(6) 0.020(6) 0.018(6) 0.001(5) 0.006(4) 0.001(5)
C20 0.010(5) 0.031(6) 0.027(6) -0.006(6) -0.008(4) -0.001(5)
C21 0.014(6) 0.023(6) 0.015(5) 0.004(4) 0.001(4) -0.002(4)
C22 0.023(7) 0.064(10) 0.016(6) -0.022(6) -0.002(5) -0.009(6)
C23 0.025(6) 0.020(6) 0.005(4) -0.006(4) 0.002(4) 0.002(5)
C24 0.010(5) 0.026(6) 0.015(4) 0.008(5) 0.010(4) 0.003(5)
C25 0.008(6) 0.022(6) 0.033(7) 0.001(5) -0.002(5) 0.001(5)
C26 0.017(7) 0.055(9) 0.028(7) -0.005(6) 0.007(5) 0.007(6)
C27 0.018(6) 0.028(7) 0.014(5) -0.001(4) 0.001(4) 0.001(5)
C28 0.017(7) 0.012(6) 0.093(12) 0.016(7) -0.013(7) -0.005(5)
C29 0.028(7) 0.025(7) 0.027(6) -0.006(5) 0.003(5) -0.004(5)
C30 0.015(6) 0.024(7) 0.024(6) -0.003(5) -0.005(4) 0.001(5)
C31 0.013(8) 0.018(8) 0.19(2) -0.001(10) -0.015(10) 0.000(6)
C32 0.022(6) 0.027(6) 0.014(5) 0.001(5) 0.003(4) -0.002(5)
C33 0.020(6) 0.026(6) 0.019(6) 0.004(5) 0.003(4) -0.001(5)
C34 0.011(6) 0.028(7) 0.044(8) 0.002(6) 0.003(5) 0.002(5)
C35 0.023(7) 0.021(6) 0.029(7) -0.006(5) 0.009(5) -0.007(5)
C37 0.010(6) 0.014(5) 0.038(7) -0.007(5) 0.006(5) -0.002(4)
C39 0.018(6) 0.015(6) 0.029(6) 0.005(5) 0.008(5) 0.000(4)
C42 0.012(6) 0.028(6) 0.034(6) -0.007(6) 0.011(4) -0.001(5)
C46 0.020(7) 0.030(7) 0.024(6) 0.006(5) 0.000(5) -0.006(5)
C47 0.016(6) 0.013(5) 0.023(6) 0.004(4) 0.001(4) -0.002(4)
C54 0.015(9) 0.026(8) 0.19(2) 0.007(11) -0.023(10) 0.000(6)
C58 0.021(6) 0.013(5) 0.035(7) 0.003(5) -0.013(5) 0.004(4)
C60 0.012(6) 0.019(6) 0.092(12) 0.011(7) -0.018(7) -0.006(5)
C61 0.020(8) 0.009(6) 0.104(14) -0.004(7) 0.001(8) -0.003(5)
O3 0.019(5) 0.043(5) 0.033(5) -0.009(4) 0.003(4) -0.001(4)
O4 0.029(5) 0.044(5) 0.031(5) -0.007(4) -0.004(4) 0.002(4)
N1 0.039(7) 0.020(5) 0.041(7) -0.015(5) -0.006(5) -0.001(5)
O6 0.031(6) 0.078(8) 0.040(6) -0.024(5) 0.005(4) 0.001(5)
O8 0.014(5) 0.049(6) 0.065(7) -0.013(5) -0.003(4) -0.003(4)
O9 0.032(6) 0.053(7) 0.061(7) 0.007(5) -0.007(5) -0.012(5)
O10 0.065(9) 0.158(16) 0.034(7) 0.004(8) 0.008(6) -0.011(9)
N20 0.034(7) 0.044(7) 0.029(6) -0.006(5) -0.008(5) -0.001(5)
C1 0.040(8) 0.029(7) 0.039(8) 0.013(6) -0.014(6) 0.002(6)
C2 0.024(6) 0.022(6) 0.020(6) 0.001(5) 0.000(4) 0.000(5)
C4 0.049(9) 0.049(8) 0.021(6) -0.007(6) -0.002(6) -0.030(7)
C5 0.031(8) 0.044(8) 0.096(13) 0.045(9) 0.020(8) 0.006(6)
C6 0.016(6) 0.023(6) 0.032(6) 0.015(5) -0.010(5) -0.014(4)
C3 0.049(11) 0.077(14) 0.14(2) 0.083(14) 0.012(12) 0.004(10)
C14 0.026(7) 0.031(7) 0.054(9) 0.011(6) -0.004(6) -0.010(5)
C18 0.040(9) 0.064(11) 0.052(10) 0.029(8) 0.008(7) -0.010(8)
C7 0.064(12) 0.085(13) 0.032(8) 0.033(9) 0.016(8) 0.026(10)
C11 0.075(12) 0.031(8) 0.034(8) 0.008(6) -0.011(7) 0.011(8)
C15 0.092(15) 0.078(13) 0.047(10) 0.039(10) -0.013(10) -0.041(12)
C16 0.011(6) 0.018(6) 0.037(7) -0.006(5) -0.001(5) 0.000(4)
C1A 0.014(7) 0.021(7) 0.086(12) -0.010(7) -0.009(7) 0.003(5)
C1B 0.058(12) 0.112(17) 0.091(15) 0.077(14) -0.018(11) -0.044(12)
N2 0.128(12) 0.069(9) 0.135(17) 0.020(10) 0.013(11) -0.005(7)
O11 0.147(14) 0.103(12) 0.139(16) 0.016(11) 0.016(12) -0.030(10)
C1F 0.126(11) 0.051(8) 0.090(13) -0.007(8) 0.029(9) -0.004(7)
C1E 0.136(13) 0.039(8) 0.082(13) -0.007(8) 0.024(10) -0.007(7)
C1H 0.139(14) 0.078(10) 0.094(16) -0.002(10) 0.029(11) -0.002(9)
C1D 0.103(12) 0.075(10) 0.088(13) 0.001(9) 0.051(10) -0.003(8)
C1G 0.122(13) 0.069(10) 0.142(19) 0.006(10) 0.030(12) 0.001(8)
C1C 0.101(11) 0.043(7) 0.083(12) -0.002(7) 0.056(9) -0.010(6)
O15 0.17(2) 0.069(9) 0.47(5) -0.011(13) -0.10(3) -0.004(9)

loop_
_atom_type_symbol
_atom_type_description
_atom_type_scat_dispersion_real
_atom_type_scat_dispersion_imag
_atom_type_scat_source
C C 0.0181 0.0091 'International Tables Vol C Tables 4.2.6.8 and 6.1.1.4'
H H 0.0000 0.0000 'International Tables Vol C Tables 4.2.6.8 and 6.1.1.4'
Co Co -2.3653 3.6143 'International Tables Vol C Tables 4.2.6.8 and 6.1.1.4'
N N 0.0311 0.0180 'International Tables Vol C Tables 4.2.6.8 and 6.1.1.4'
O O 0.0492 0.0322 'International Tables Vol C Tables 4.2.6.8 and 6.1.1.4'

loop_
_geom_angle_atom_site_label_1
_geom_angle_atom_site_label_2
_geom_angle_atom_site_label_3
_geom_angle
_geom_angle_site_symmetry_1
_geom_angle_site_symmetry_3
O1 Co1 N3 92.3(3) . .
O1 Co1 N4 94.2(4) . 1_556
O1 Co1 O16 75.7(3) . .
O1 Co1 N18 89.8(3) . .
N4 Co1 N3 171.0(4) 1_556 .
N4 Co1 O16 92.8(3) 1_556 .
O7 Co1 O1 175.3(3) . .
O7 Co1 N3 86.2(3) . .
O7 Co1 N4 87.8(4) . 1_556
O7 Co1 O16 100.1(3) . .
O7 Co1 N18 94.6(3) . .
O16 Co1 N3 94.8(4) . .
N18 Co1 N3 89.7(4) . .
N18 Co1 N4 84.2(4) . 1_556
N18 Co1 O16 164.9(3) . .
O2 Co2 N6 90.2(3) . .
O2 Co2 N11 92.3(3) . 1_554
O2 Co2 O14 75.7(3) . .
O2 Co2 N15 91.5(3) . 2_454
O5 Co2 O2 175.0(3) 1_455 .
O5 Co2 N6 89.7(3) 1_455 .
O5 Co2 N11 88.2(3) 1_455 1_554
O5 Co2 O14 99.3(3) 1_455 .
O5 Co2 N15 93.5(3) 1_455 2_454
N6 Co2 N11 173.9(4) . 1_554
N6 Co2 O14 96.2(4) . .
N11 Co2 O14 89.8(4) 1_554 .
N15 Co2 N6 87.0(4) 2_454 .
N15 Co2 N11 87.4(4) 2_454 1_554
N15 Co2 O14 166.8(3) 2_454 .
C23 O1 Co1 119.6(7) . .
C8 O2 Co2 120.7(7) . .
C10 N3 Co1 124.5(8) . .
C10 N3 C27 118.3(10) . .
C27 N3 Co1 117.2(8) . .
C13 N4 Co1 124.4(8) . 1_554
C35 N4 Co1 123.1(8) . 1_554
C35 N4 C13 112.3(10) . .
C23 O5 Co2 133.8(8) . 1_655
C9 N6 Co2 123.1(8) . .
C9 N6 C12 111.9(10) . .
C12 N6 Co2 124.9(8) . .
C8 O7 Co1 133.2(7) . .
O2 C8 O7 126.0(10) . .
O2 C8 C25 118.9(10) . .
O7 C8 C25 115.1(10) . .
N6 C9 H9 118.1 . .
N6 C9 C26 123.9(12) . .
C26 C9 H9 118.1 . .
N3 C10 H10 118.6 . .
N3 C10 C24 122.8(11) . .
C24 C10 H10 118.6 . .
C30 N11 Co2 121.3(8) . 1_556
C32 N11 Co2 121.2(7) . 1_556
C32 N11 C30 117.5(10) . .
N6 C12 H12 116.8 . .
C20 C12 N6 126.4(11) . .
C20 C12 H12 116.8 . .
N4 C13 H13 116.8 . .
C22 C13 N4 126.3(11) . .
C22 C13 H13 116.8 . .
Co2 O14 H14 133(3) . .
C25 O14 Co2 114.5(7) . .
C25 O14 H14 107(3) . .
C28 N15 Co2 122.6(8) . 2_444
C28 N15 C31 115.4(12) . .
C31 N15 Co2 122.0(9) . 2_444
Co1 O16 H16 109(7) . .
C47 O16 Co1 115.6(7) . .
C47 O16 H16 118(2) . .
C22 C17 C21 122.6(11) . .
C22 C17 C46 115.7(11) . .
C46 C17 C21 121.7(11) . .
C16 N18 Co1 121.7(8) . .
C1A N18 Co1 120.0(9) . .
C1A N18 C16 118.1(11) . .
C33 C19 C29 122.8(11) . .
C33 C19 C42 115.5(10) . .
C42 C19 C29 121.7(11) . .
C12 C20 H20 120.6 . .
C12 C20 C29 118.9(11) . .
C29 C20 H20 120.6 . .
C24 C21 C17 122.9(10) . .
C34 C21 C17 123.1(11) . .
C34 C21 C24 114.0(10) . .
C13 C22 C17 120.9(12) . .
C13 C22 H22 119.5 . .
C17 C22 H22 119.5 . .
O1 C23 O5 124.9(11) . .
O1 C23 C47 120.3(10) . .
O5 C23 C47 114.8(11) . .
C10 C24 C21 121.1(11) . .
C10 C24 H24 119.4 . .
C21 C24 H24 119.4 . .
C8 C25 H25 108.2 . .
O14 C25 C8 109.5(10) . .
O14 C25 H25 108.2 . .
O14 C25 C6 112.4(10) . .
C6 C25 C8 110.2(9) . .
C6 C25 H25 108.2 . .
C9 C26 H26 119.7 . .
C29 C26 C9 120.5(12) . .
C29 C26 H26 119.7 . .
N3 C27 H27 118.8 . .
C34 C27 N3 122.4(11) . .
C34 C27 H27 118.8 . .
N15 C28 H28 117.4 . .
N15 C28 C60 125.3(12) . .
C60 C28 H28 117.4 . .
C20 C29 C19 120.2(12) . .
C20 C29 C26 118.2(11) . .
C26 C29 C19 121.5(11) . .
N11 C30 H30 118.0 . .
N11 C30 C33 124.0(11) . .
C33 C30 H30 118.0 . .
N15 C31 H31 118.6 . .
N15 C31 C54 122.7(15) . .
C54 C31 H31 118.6 . .
N11 C32 H32 118.3 . .
N11 C32 C42 123.3(11) . .
C42 C32 H32 118.3 . .
C19 C33 H33 119.9 . .
C30 C33 C19 120.2(11) . .
C30 C33 H33 119.9 . .
C21 C34 H34 119.4 . .
C27 C34 C21 121.2(11) . .
C27 C34 H34 119.4 . .
N4 C35 H35 117.1 . .
N4 C35 C46 125.8(12) . .
C46 C35 H35 117.1 . .
C54 C37 C39 122.3(11) . .
C54 C37 C60 115.4(12) . .
C60 C37 C39 122.2(10) . .
C58 C39 C37 120.4(10) . .
C61 C39 C37 121.3(10) . .
C61 C39 C58 118.2(11) . .
C19 C42 H42 120.3 . .
C32 C42 C19 119.4(11) . .
C32 C42 H42 120.3 . .
C17 C46 H46 120.6 . .
C35 C46 C17 118.8(11) . .
C35 C46 H46 120.6 . .
O16 C47 C23 107.9(9) . .
O16 C47 H47 109.6 . .
O16 C47 C2 111.2(9) . .
C23 C47 H47 109.6 . .
C2 C47 C23 108.8(9) . .
C2 C47 H47 109.6 . .
C31 C54 H54 119.5 . .
C37 C54 C31 121.1(16) . .
C37 C54 H54 119.5 . .
C39 C58 H58 120.6 . .
C39 C58 C16 118.9(11) . .
C16 C58 H58 120.6 . .
C28 C60 C37 119.7(12) . .
C28 C60 H60 120.1 . .
C37 C60 H60 120.1 . .
C39 C61 H61 120.3 . .
C39 C61 C1A 119.5(13) . .
C1A C61 H61 120.3 . .
O6 N1 O3 119.3(11) . .
O8 N1 O3 119.6(11) . .
O8 N1 O6 121.1(12) . .
O9 N20 O4 118.7(11) . .
O10 N20 O4 119.0(13) . .
O10 N20 O9 122.2(13) . .
C2 C1 H1 119.6 . .
C11 C1 H1 119.6 . .
C11 C1 C2 120.8(14) . .
C1 C2 C47 122.4(11) . .
C1 C2 C14 118.1(12) . .
C14 C2 C47 119.2(11) . .
C6 C4 H4 121.6 . .
C15 C4 H4 121.6 . .
C15 C4 C6 116.8(17) . .
C6 C5 H5 122.2 . .
C6 C5 C3 115.5(18) . .
C3 C5 H5 122.2 . .
C4 C6 C25 120.8(12) . .
C4 C6 C5 121.0(13) . .
C5 C6 C25 118.1(12) . .
C5 C3 H3 118.1 . .
C1B C3 C5 124(2) . .
C1B C3 H3 118.1 . .
C2 C14 H14A 120.0 . .
C18 C14 C2 120.1(14) . .
C18 C14 H14A 120.0 . .
C14 C18 H18 119.0 . .
C14 C18 C7 122.0(15) . .
C7 C18 H18 119.0 . .
C18 C7 H7 120.9 . .
C11 C7 C18 118.1(14) . .
C11 C7 H7 120.9 . .
C1 C11 C7 120.7(15) . .
C1 C11 H11 119.6 . .
C7 C11 H11 119.6 . .
C4 C15 H15 117.5 . .
C1B C15 C4 125(2) . .
C1B C15 H15 117.5 . .
N18 C16 C58 122.6(11) . .
N18 C16 H16A 118.7 . .
C58 C16 H16A 118.7 . .
N18 C1A C61 122.7(13) . .
N18 C1A H1A 118.7 . .
C61 C1A H1A 118.7 . .
C3 C1B H1B 121.1 . .
C15 C1B C3 117.7(18) . .
C15 C1B H1B 121.1 . .
O11 N2 C1F 116(2) . .
O11 N2 O15 123(3) . .
O15 N2 C1F 120(3) . .
C1E C1F N2 117.1(14) . .
C1E C1F C1C 120.0 . .
C1C C1F N2 122.7(14) . .
C1F C1E H1E 120.0 . .
C1F C1E C1H 120.0 . .
C1H C1E H1E 120.0 . .
C1E C1H H1H 120.0 . .
C1D C1H C1E 120.0 . .
C1D C1H H1H 120.0 . .
C1H C1D H1D 120.0 . .
C1G C1D C1H 120.0 . .
C1G C1D H1D 120.0 . .
C1D C1G H1G 120.0 . .
C1D C1G C1C 120.0 . .
C1C C1G H1G 120.0 . .
C1F C1C H1C 120.0 . .
C1G C1C C1F 120.0 . .
C1G C1C H1C 120.0 . .
C1P C1N C1O 120.0 . .
C1P C1N N5B 123(3) . .
C1O C1N N5B 116(3) . .
C1N C1P H1P 120.0 . .
C1N C1P C1M 120.0 . .
C1M C1P H1P 120.0 . .
C1P C1M H1M 120.0 . .
C1P C1M C1J 120.0 . .
C1J C1M H1M 120.0 . .
C1M C1J H1J 120.0 . .
C1I C1J C1M 120.0 . .
C1I C1J H1J 120.0 . .
C1J C1I H1I 120.0 . .
C1J C1I C1O 120.0 . .
C1O C1I H1I 120.0 . .
C1N C1O H1O 120.0 . .
C1I C1O C1N 120.0 . .
C1I C1O H1O 120.0 . .
O12 N5B C1N 123(4) . .
O12 N5B O13 121(3) . .
O13 N5B C1N 116(4) . .
C1W C1U C1R 120.0 . .
C1W C1U N10 114(2) . .
C1R C1U N10 126(2) . .
C1U C1W H1W 120.0 . .
C1L C1W C1U 120.0 . .
C1L C1W H1W 120.0 . .
C1W C1L H1L 120.0 . .
C1W C1L C1K 120.0 . .
C1K C1L H1L 120.0 . .
C1L C1K H1K 120.0 . .
C1T C1K C1L 120.0 . .
C1T C1K H1K 120.0 . .
C1K C1T H1T 120.0 . .
C1K C1T C1R 120.0 . .
C1R C1T H1T 120.0 . .
C1U C1R H1R 120.0 . .
C1T C1R C1U 120.0 . .
C1T C1R H1R 120.0 . .
O17 N10 C1U 105(3) . .
O18 N10 C1U 121(4) . .
O18 N10 O17 133(5) . .
C1S C1X C1V 120.0 . .
C1S C1X N21 117(3) . .
C1V C1X N21 123(3) . .
C1X C1S H1S 120.0 . .
C1X C1S C1Q 120.0 . .
C1Q C1S H1S 120.0 . .
C1S C1Q H1Q 120.0 . .
C62 C1Q C1S 120.0 . .
C62 C1Q H1Q 120.0 . .
C1Q C62 H62 120.0 . .
C1Q C62 C1Y 120.0 . .
C1Y C62 H62 120.0 . .
C62 C1Y H1Y 120.0 . .
C1V C1Y C62 120.0 . .
C1V C1Y H1Y 120.0 . .
C1X C1V H1V 120.0 . .
C1Y C1V C1X 120.0 . .
C1Y C1V H1V 120.0 . .
O19 N21 C1X 120(5) . .
O21 N21 C1X 126(5) . .
O21 N21 O19 113(5) . .

loop_
_geom_bond_atom_site_label_1
_geom_bond_atom_site_label_2
_geom_bond_distance
_geom_bond_site_symmetry_2
Co1 O1 2.082(8) .
Co1 N3 2.185(10) .
Co1 N4 2.169(8) 1_556
Co1 O7 2.035(8) .
Co1 O16 2.181(9) .
Co1 N18 2.141(9) .
Co2 O2 2.074(8) .
Co2 O5 2.040(8) 1_455
Co2 N6 2.140(8) .
Co2 N11 2.176(10) 1_554
Co2 O14 2.190(9) .
Co2 N15 2.132(10) 2_454
O1 C23 1.237(16) .
O2 C8 1.241(15) .
N3 C10 1.298(15) .
N3 C27 1.358(16) .
N4 Co1 2.169(8) 1_554
N4 C13 1.372(16) .
N4 C35 1.356(15) .
O5 Co2 2.040(8) 1_655
O5 C23 1.276(15) .
N6 C9 1.368(16) .
N6 C12 1.409(16) .
O7 C8 1.260(14) .
C8 C25 1.527(16) .
C9 H9 0.9500 .
C9 C26 1.385(19) .
C10 H10 0.9500 .
C10 C24 1.373(15) .
N11 Co2 2.176(10) 1_556
N11 C30 1.330(16) .
N11 C32 1.317(15) .
C12 H12 0.9500 .
C12 C20 1.355(19) .
C13 H13 0.9500 .
C13 C22 1.334(18) .
O14 H14 0.888(13) .
O14 C25 1.432(14) .
N15 Co2 2.132(10) 2_444
N15 C28 1.304(17) .
N15 C31 1.321(19) .
O16 H16 0.88(3) .
O16 C47 1.427(14) .
C17 C21 1.447(17) .
C17 C22 1.390(18) .
C17 C46 1.416(17) .
N18 C16 1.325(15) .
N18 C1A 1.318(18) .
C19 C29 1.506(17) .
C19 C33 1.388(17) .
C19 C42 1.420(16) .
C20 H20 0.9500 .
C20 C29 1.362(17) .
C21 C24 1.411(15) .
C21 C34 1.411(17) .
C22 H22 0.9500 .
C23 C47 1.533(16) .
C24 H24 0.9500 .
C25 H25 1.0000 .
C25 C6 1.515(16) .
C26 H26 0.9500 .
C26 C29 1.382(19) .
C27 H27 0.9500 .
C27 C34 1.350(18) .
C28 H28 0.9500 .
C28 C60 1.361(19) .
C30 H30 0.9500 .
C30 C33 1.341(17) .
C31 H31 0.9500 .
C31 C54 1.37(2) .
C32 H32 0.9500 .
C32 C42 1.361(17) .
C33 H33 0.9500 .
C34 H34 0.9500 .
C35 H35 0.9500 .
C35 C46 1.382(18) .
C37 C39 1.492(13) .
C37 C54 1.36(2) .
C37 C60 1.366(17) .
C39 C58 1.375(17) .
C39 C61 1.37(2) .
C42 H42 0.9500 .
C46 H46 0.9500 .
C47 H47 1.0000 .
C47 C2 1.527(15) .
C54 H54 0.9500 .
C58 H58 0.9500 .
C58 C16 1.409(17) .
C60 H60 0.9500 .
C61 H61 0.9500 .
C61 C1A 1.40(2) .
O3 N1 1.266(15) .
O4 N20 1.263(14) .
N1 O6 1.264(15) .
N1 O8 1.237(15) .
O9 N20 1.232(15) .
O10 N20 1.207(16) .
C1 H1 0.9500 .
C1 C2 1.400(18) .
C1 C11 1.37(2) .
C2 C14 1.401(17) .
C4 H4 0.9500 .
C4 C6 1.410(19) .
C4 C15 1.41(2) .
C5 H5 0.9500 .
C5 C6 1.416(19) .
C5 C3 1.42(3) .
C3 H3 0.9500 .
C3 C1B 1.38(4) .
C14 H14A 0.9500 .
C14 C18 1.36(2) .
C18 H18 0.9500 .
C18 C7 1.39(3) .
C7 H7 0.9500 .
C7 C11 1.39(3) .
C11 H11 0.9500 .
C15 H15 0.9500 .
C15 C1B 1.31(3) .
C16 H16A 0.9500 .
C1A H1A 0.9500 .
C1B H1B 0.9500 .
N2 O11 1.20(3) .
N2 C1F 1.42(3) .
N2 O15 1.22(3) .
C1F C1E 1.3900 .
C1F C1C 1.3900 .
C1E H1E 0.9500 .
C1E C1H 1.3900 .
C1H H1H 0.9500 .
C1H C1D 1.3900 .
C1D H1D 0.9500 .
C1D C1G 1.3900 .
C1G H1G 0.9500 .
C1G C1C 1.3900 .
C1C H1C 0.9500 .
C1N C1P 1.3900 .
C1N C1O 1.3900 .
C1N N5B 1.46(3) .
C1P H1P 0.9500 .
C1P C1M 1.3900 .
C1M H1M 0.9500 .
C1M C1J 1.3900 .
C1J H1J 0.9500 .
C1J C1I 1.3900 .
C1I H1I 0.9500 .
C1I C1O 1.3900 .
C1O H1O 0.9500 .
O12 N5B 1.21(6) .
N5B O13 1.27(6) .
C1U C1W 1.3900 .
C1U C1R 1.3900 .
C1U N10 1.51(5) .
C1W H1W 0.9500 .
C1W C1L 1.3900 .
C1L H1L 0.9500 .
C1L C1K 1.3900 .
C1K H1K 0.9500 .
C1K C1T 1.3900 .
C1T H1T 0.9500 .
C1T C1R 1.3900 .
C1R H1R 0.9500 .
N10 O17 1.35(5) .
N10 O18 1.24(3) .
C1X C1S 1.3900 .
C1X C1V 1.3900 .
C1X N21 1.44(3) .
C1S H1S 0.9500 .
C1S C1Q 1.3900 .
C1Q H1Q 0.9500 .
C1Q C62 1.3900 .
C62 H62 0.9500 .
C62 C1Y 1.3900 .
C1Y H1Y 0.9500 .
C1Y C1V 1.3900 .
C1V H1V 0.9500 .
N21 O19 1.22(3) .
N21 O21 1.22(3) .

loop_
_geom_torsion_atom_site_label_1
_geom_torsion_atom_site_label_2
_geom_torsion_atom_site_label_3
_geom_torsion_atom_site_label_4
_geom_torsion
_geom_torsion_site_symmetry_1
Co1 O1 C23 O5 -178.3(7) .
Co1 O1 C23 C47 0.6(12) .
Co1 N3 C10 C24 174.8(9) .
Co1 N3 C27 C34 -176.2(10) .
Co1 N4 C13 C22 -179.4(13) 1_554
Co1 N4 C35 C46 -179.7(10) 1_554
Co1 O7 C8 O2 -4.5(16) .
Co1 O7 C8 C25 175.7(7) .
Co1 O16 C47 C23 -10.3(10) .
Co1 O16 C47 C2 109.0(9) .
Co1 N18 C16 C58 172.5(9) .
Co1 N18 C1A C61 -170.8(14) .
Co2 O2 C8 O7 -177.1(8) .
Co2 O2 C8 C25 2.7(13) .
Co2 O5 C23 O1 -1.4(16) 1_655
Co2 O5 C23 C47 179.6(7) 1_655
Co2 N6 C9 C26 179.9(12) .
Co2 N6 C12 C20 178.7(11) .
Co2 N11 C30 C33 179.1(10) 1_556
Co2 N11 C32 C42 -178.9(11) 1_556
Co2 O14 C25 C8 -7.6(11) .
Co2 O14 C25 C6 115.2(9) .
Co2 N15 C28 C60 -172.1(14) 2_444
Co2 N15 C31 C54 170(2) 2_444
O1 C23 C47 O16 6.6(13) .
O1 C23 C47 C2 -114.1(11) .
O2 C8 C25 O14 3.6(14) .
O2 C8 C25 C6 -120.5(11) .
N3 C10 C24 C21 2(2) .
N3 C27 C34 C21 1(2) .
N4 C13 C22 C17 2(3) .
N4 C35 C46 C17 -4(2) .
O5 C23 C47 O16 -174.3(9) .
O5 C23 C47 C2 64.9(12) .
N6 C9 C26 C29 2(2) .
N6 C12 C20 C29 0(2) .
O7 C8 C25 O14 -176.5(9) .
O7 C8 C25 C6 59.3(13) .
C8 C25 C6 C4 88.7(13) .
C8 C25 C6 C5 -88.0(14) .
C9 N6 C12 C20 3(2) .
C9 C26 C29 C19 -177.3(13) .
C9 C26 C29 C20 1(2) .
C10 N3 C27 C34 2.6(19) .
N11 C30 C33 C19 -2(2) .
N11 C32 C42 C19 2(2) .
C12 N6 C9 C26 -4(2) .
C12 C20 C29 C19 176.1(12) .
C12 C20 C29 C26 -3(2) .
C13 N4 C35 C46 5.4(19) .
O14 C25 C6 C4 -33.7(15) .
O14 C25 C6 C5 149.6(12) .
N15 C28 C60 C37 -2(3) .
N15 C31 C54 C37 7(4) .
O16 C47 C2 C1 -24.9(16) .
O16 C47 C2 C14 161.4(11) .
C17 C21 C24 C10 -176.9(11) .
C17 C21 C34 C27 175.7(12) .
C21 C17 C22 C13 -177.4(14) .
C21 C17 C46 C35 178.2(12) .
C22 C17 C21 C24 149.9(14) .
C22 C17 C21 C34 -28.6(19) .
C22 C17 C46 C35 0.4(19) .
C23 C47 C2 C1 93.8(14) .
C23 C47 C2 C14 -79.9(13) .
C24 C21 C34 C27 -3.0(18) .
C27 N3 C10 C24 -3.9(19) .
C28 N15 C31 C54 -8(3) .
C29 C19 C33 C30 -176.4(11) .
C29 C19 C42 C32 176.7(12) .
C30 N11 C32 C42 0(2) .
C31 N15 C28 C60 5(3) .
C32 N11 C30 C33 0.2(19) .
C33 C19 C29 C20 24.5(19) .
C33 C19 C29 C26 -156.8(14) .
C33 C19 C42 C32 -3.2(19) .
C34 C21 C24 C10 1.7(18) .
C35 N4 C13 C22 -5(2) .
C37 C39 C58 C16 179.6(11) .
C37 C39 C61 C1A -177.9(14) .
C39 C37 C54 C31 180(2) .
C39 C37 C60 C28 177.7(15) .
C39 C58 C16 N18 -0.4(19) .
C39 C61 C1A N18 -3(3) .
C42 C19 C29 C20 -155.4(14) .
C42 C19 C29 C26 23.2(19) .
C42 C19 C33 C30 3.5(18) .
C46 C17 C21 C24 -27.7(18) .
C46 C17 C21 C34 153.8(13) .
C46 C17 C22 C13 0(2) .
C47 C2 C14 C18 172.4(13) .
C54 C37 C39 C58 -9(2) .
C54 C37 C39 C61 169(2) .
C54 C37 C60 C28 0(3) .
C58 C39 C61 C1A 0(2) .
C60 C37 C39 C58 173.9(14) .
C60 C37 C39 C61 -8(2) .
C60 C37 C54 C31 -3(3) .
C61 C39 C58 C16 2(2) .
C1 C2 C14 C18 -2(2) .
C2 C1 C11 C7 1(2) .
C2 C14 C18 C7 -1(2) .
C4 C15 C1B C3 -2(3) .
C5 C3 C1B C15 1(3) .
C6 C4 C15 C1B -1(3) .
C6 C5 C3 C1B 2(3) .
C3 C5 C6 C25 172.0(14) .
C3 C5 C6 C4 -5(2) .
C14 C18 C7 C11 4(3) .
C18 C7 C11 C1 -4(3) .
C11 C1 C2 C47 -172.2(13) .
C11 C1 C2 C14 2(2) .
C15 C4 C6 C25 -172.1(12) .
C15 C4 C6 C5 4.5(19) .
C16 N18 C1A C61 5(2) .
C1A N18 C16 C58 -2.8(19) .
N2 C1F C1E C1H -175.3(17) .
N2 C1F C1C C1G 175.0(18) .
O11 N2 C1F C1E 179(2) .
O11 N2 C1F C1C 4(3) .
C1F C1E C1H C1D 0.0 .
C1E C1F C1C C1G 0.0 .
C1E C1H C1D C1G 0.0 .
C1H C1D C1G C1C 0.0 .
C1D C1G C1C C1F 0.0 .
C1C C1F C1E C1H 0.0 .
O15 N2 C1F C1E 2(4) .
O15 N2 C1F C1C -173(3) .
C1N C1P C1M C1J 0.0 .
C1P C1N C1O C1I 0.0 .
C1P C1N N5B O12 -156(4) .
C1P C1N N5B O13 29(6) .
C1P C1M C1J C1I 0.0 .
C1M C1J C1I C1O 0.0 .
C1J C1I C1O C1N 0.0 .
C1O C1N C1P C1M 0.0 .
C1O C1N N5B O12 17(6) .
C1O C1N N5B O13 -158(4) .
N5B C1N C1P C1M 173(3) .
N5B C1N C1O C1I -174(3) .
C1U C1W C1L C1K 0.0 .
C1W C1U C1R C1T 0.0 .
C1W C1U N10 O17 161(3) .
C1W C1U N10 O18 -15(5) .
C1W C1L C1K C1T 0.0 .
C1L C1K C1T C1R 0.0 .
C1K C1T C1R C1U 0.0 .
C1R C1U C1W C1L 0.0 .
C1R C1U N10 O17 -23(5) .
C1R C1U N10 O18 161(3) .
N10 C1U C1W C1L 176(3) .
N10 C1U C1R C1T -175(3) .
C1X C1S C1Q C62 0.0 .
C1S C1X C1V C1Y 0.0 .
C1S C1X N21 O19 10(7) .
C1S C1X N21 O21 -163(5) .
C1S C1Q C62 C1Y 0.0 .
C1Q C62 C1Y C1V 0.0 .
C62 C1Y C1V C1X 0.0 .
C1V C1X C1S C1Q 0.0 .
C1V C1X N21 O19 -166(5) .
C1V C1X N21 O21 21(8) .
N21 C1X C1S C1Q -176(4) .
N21 C1X C1V C1Y 176(4) .
